data_4020737
loop_
_publ_author_name
'Gui-Ling Zhao'
'Min Shi'

_publ_section_title
;
 Aza-Baylis-Hillman Reactions of N-Tosylated Aldimines
 with Activated Allenes and Alkynes in the Presence of
 Various Lewis Base Promoters
;
_journal_name_full 'Journal of Organic Chemistry'
_journal_page_first 9975
_journal_page_last 9984
_journal_paper_doi 10.1021/jo051763d
_journal_volume 70
_journal_year 2005
_chemical_formula_sum 'C27 H25 N O4 S'
_chemical_formula_weight 459.54
_space_group_IT_number 2
_symmetry_cell_setting triclinic
_symmetry_space_group_name_Hall '-P 1'
_symmetry_space_group_name_H-M 'P -1'
_cell_angle_alpha 92.491(2)
_cell_angle_beta 93.885(2)
_cell_angle_gamma 98.992(2)
_cell_formula_units_Z 4
_cell_length_a 7.6675(8)
_cell_length_b 13.8140(15)
_cell_length_c 22.914(3)
_cell_measurement_temperature 293(2)
_cell_volume 2388.1(4)
_diffrn_ambient_temperature 293(2)
_exptl_crystal_density_diffrn 1.278
_cod_depositor_comments
;
The following automatic conversions were performed:
'_symmetry_cell_setting' value 'Triclinic' changed to 'triclinic'
according to '/home/saulius/struct/CIF-dictionaries/cif_core.dic'
dictionary named 'cif_core.dic' version 2.4.1 from 2010-06-29.

Automatic conversion script
Id: cif_fix_enum 1527 2010-12-29 10:47:43Z saulius 
;
_cod_database_code 4020737

loop_
_symmetry_equiv_pos_as_xyz
'x, y, z'
'-x, -y, -z'

loop_
_atom_site_label
_atom_site_type_symbol
_atom_site_fract_x
_atom_site_fract_y
_atom_site_fract_z
_atom_site_U_iso_or_equiv
_atom_site_adp_type
_atom_site_occupancy
_atom_site_symmetry_multiplicity
_atom_site_calc_flag
_atom_site_refinement_flags
_atom_site_disorder_assembly
_atom_site_disorder_group
S1 S 0.07584(11) 0.47206(7) 0.13129(4) 0.0487(3) Uani 1 1 d . . .
S2 S 0.38844(12) -0.02588(7) 0.36301(4) 0.0489(3) Uani 1 1 d . . .
N1 N 0.2853(3) 0.51998(19) 0.15351(11) 0.0416(7) Uani 1 1 d . . .
N2 N 0.1731(3) -0.06658(19) 0.34710(11) 0.0428(7) Uani 1 1 d . . .
O1 O 0.0083(3) 0.54167(18) 0.09592(10) 0.0563(7) Uani 1 1 d . . .
O2 O -0.0058(3) 0.44368(19) 0.18338(10) 0.0628(7) Uani 1 1 d . . .
O3 O 0.4360(4) 0.2845(2) 0.24358(12) 0.0832(10) Uani 1 1 d . . .
O4 O 0.5636(4) 0.2417(2) 0.16363(12) 0.0733(8) Uani 1 1 d . . .
O6 O 0.4633(3) -0.0175(2) 0.30767(10) 0.0667(8) Uani 1 1 d . . .
O5 O 0.4490(3) -0.08892(18) 0.40473(10) 0.0615(7) Uani 1 1 d . . .
O7 O 0.0407(4) 0.1583(2) 0.24217(12) 0.0789(9) Uani 1 1 d . . .
O8 O -0.0780(4) 0.2182(2) 0.32028(11) 0.0768(9) Uani 1 1 d . . .
C1 C 0.3751(5) 0.4671(3) 0.19890(14) 0.0445(9) Uani 1 1 d D . .
C2 C 0.3967(4) 0.5603(2) 0.10960(13) 0.0400(8) Uani 1 1 d . . .
C3 C 0.5351(4) 0.5164(2) 0.09760(14) 0.0449(9) Uani 1 1 d . . .
H2 H 0.6159 0.5452 0.0725 0.054 Uiso 1 1 calc R . .
C4 C 0.5612(4) 0.4259(2) 0.12266(14) 0.0457(9) Uani 1 1 d . . .
H3 H 0.6347 0.3869 0.1057 0.055 Uiso 1 1 calc R . .
C5 C 0.4802(4) 0.3976(2) 0.17023(14) 0.0441(9) Uani 1 1 d . . .
C6 C 0.4898(5) 0.3038(3) 0.19667(18) 0.0561(10) Uani 1 1 d . . .
C7 C 0.5693(8) 0.1464(4) 0.1861(2) 0.1071(19) Uani 1 1 d D . .
H5 H 0.6759 0.1486 0.2118 0.129 Uiso 1 1 calc R . .
H4 H 0.4680 0.1280 0.2087 0.129 Uiso 1 1 calc R . .
C8 C 0.5675(15) 0.0760(4) 0.1393(3) 0.302(7) Uani 1 1 d D . .
H8 H 0.5543 0.1063 0.1027 0.453 Uiso 1 1 calc R . .
H7 H 0.4703 0.0237 0.1418 0.453 Uiso 1 1 calc R . .
H6 H 0.6767 0.0500 0.1417 0.453 Uiso 1 1 calc R . .
C9 C 0.4798(5) 0.5400(3) 0.24415(14) 0.0468(9) Uani 1 1 d . . .
C10 C 0.6546(6) 0.5386(4) 0.26054(19) 0.0710(13) Uani 1 1 d . . .
C11 C 0.7459(6) 0.6030(4) 0.3035(2) 0.0898(15) Uani 1 1 d . . .
H10 H 0.8637 0.5993 0.3143 0.108 Uiso 1 1 calc R . .
C12 C 0.6662(7) 0.6717(4) 0.33022(19) 0.0886(15) Uani 1 1 d . . .
H11 H 0.7288 0.7152 0.3592 0.106 Uiso 1 1 calc R . .
C13 C 0.4934(7) 0.6766(4) 0.3143(2) 0.0952(16) Uani 1 1 d . . .
H12 H 0.4382 0.7243 0.3320 0.114 Uiso 1 1 calc R . .
C14 C 0.3990(5) 0.6102(3) 0.27143(17) 0.0704(12) Uani 1 1 d . . .
H13 H 0.2806 0.6134 0.2612 0.085 Uiso 1 1 calc R . .
C15 C 0.3613(4) 0.6512(2) 0.08316(14) 0.0399(8) Uani 1 1 d . . .
C16 C 0.3043(4) 0.7254(3) 0.11593(15) 0.0507(9) Uani 1 1 d . . .
H14 H 0.2809 0.7162 0.1548 0.061 Uiso 1 1 calc R . .
C17 C 0.2819(6) 0.8123(3) 0.0917(2) 0.0647(12) Uani 1 1 d . . .
C18 C 0.3172(6) 0.8270(3) 0.0346(2) 0.0687(13) Uani 1 1 d . . .
C19 C 0.3731(6) 0.7545(3) 0.0014(2) 0.0649(12) Uani 1 1 d . . .
C20 C 0.3945(5) 0.6679(3) 0.02575(16) 0.0547(10) Uani 1 1 d . . .
C21 C 0.0888(4) 0.3668(3) 0.08736(15) 0.0474(9) Uani 1 1 d . . .
C22 C 0.0840(5) 0.2761(3) 0.1113(2) 0.0636(12) Uani 1 1 d . . .
C23 C 0.1076(5) 0.1964(3) 0.0760(2) 0.0716(13) Uani 1 1 d . . .
H20 H 0.1052 0.1357 0.0922 0.086 Uiso 1 1 calc R . .
C24 C 0.1344(5) 0.2044(3) 0.0177(2) 0.0668(11) Uani 1 1 d . . .
C25 C 0.1342(5) 0.2951(3) -0.00552(18) 0.0636(11) Uani 1 1 d . . .
H21 H 0.1498 0.3017 -0.0451 0.076 Uiso 1 1 calc R . .
C26 C 0.1115(4) 0.3754(3) 0.02845(15) 0.0516(10) Uani 1 1 d . . .
H22 H 0.1115 0.4357 0.0119 0.062 Uiso 1 1 calc R . .
C28 C 0.0852(5) -0.0184(3) 0.29820(14) 0.0425(9) Uani 1 1 d . . .
C27 C 0.1622(6) 0.1170(3) -0.0201(2) 0.0992(16) Uani 1 1 d . . .
H23 H 0.2205 0.0738 0.0033 0.149 Uiso 1 1 calc R . .
H24 H 0.2341 0.1388 -0.0511 0.149 Uiso 1 1 calc R . .
H25 H 0.0497 0.0828 -0.0364 0.149 Uiso 1 1 calc R . .
C29 C 0.0633(5) -0.0929(2) 0.39399(13) 0.0437(9) Uani 1 1 d . . .
C30 C -0.0672(5) -0.0413(2) 0.40364(14) 0.0492(9) Uani 1 1 d . . .
H27 H -0.1474 -0.0620 0.4310 0.059 Uiso 1 1 calc R . .
C31 C -0.0856(5) 0.0449(3) 0.37273(15) 0.0482(9) Uani 1 1 d . . .
C32 C -0.0073(4) 0.0604(2) 0.32322(14) 0.0429(9) Uani 1 1 d . . .
C33 C -0.0103(5) 0.1491(3) 0.29023(17) 0.0537(10) Uani 1 1 d . . .
C34 C -0.0826(8) 0.3093(3) 0.2932(2) 0.1038(18) Uani 1 1 d D . .
H29 H -0.0325 0.3068 0.2555 0.125 Uiso 1 1 calc R . .
H30 H -0.2045 0.3196 0.2865 0.125 Uiso 1 1 calc R . .
C35 C 0.0141(9) 0.3885(4) 0.3289(3) 0.155(3) Uani 1 1 d D . .
H32 H -0.0417 0.3946 0.3648 0.232 Uiso 1 1 calc R . .
H31 H 0.0167 0.4481 0.3087 0.232 Uiso 1 1 calc R . .
H33 H 0.1329 0.3765 0.3374 0.232 Uiso 1 1 calc R . .
C36 C -0.0316(5) -0.0960(3) 0.25864(14) 0.0440(9) Uani 1 1 d . . .
C37 C -0.2080(5) -0.0929(3) 0.24553(18) 0.0606(11) Uani 1 1 d . . .
C38 C -0.3093(5) -0.1622(3) 0.20802(19) 0.0745(13) Uani 1 1 d . . .
H35 H -0.4283 -0.1584 0.1995 0.089 Uiso 1 1 calc R . .
C39 C -0.2383(6) -0.2365(3) 0.18300(17) 0.0735(13) Uani 1 1 d . . .
H36 H -0.3076 -0.2831 0.1572 0.088 Uiso 1 1 calc R . .
C40 C -0.0638(6) -0.2418(3) 0.19623(18) 0.0818(14) Uani 1 1 d . . .
H37 H -0.0143 -0.2929 0.1798 0.098 Uiso 1 1 calc R . .
C41 C 0.0378(5) -0.1725(3) 0.23326(16) 0.0675(12) Uani 1 1 d . . .
H38 H 0.1566 -0.1768 0.2417 0.081 Uiso 1 1 calc R . .
C42 C 0.0917(5) -0.1802(2) 0.42619(14) 0.0454(9) Uani 1 1 d . . .
C43 C 0.1312(5) -0.2636(3) 0.39757(16) 0.0576(10) Uani 1 1 d . . .
H39 H 0.1478 -0.2641 0.3577 0.069 Uiso 1 1 calc R . .
C44 C 0.1458(6) -0.3459(3) 0.4286(2) 0.0747(13) Uani 1 1 d . . .
H40 H 0.1736 -0.4016 0.4093 0.090 Uiso 1 1 calc R . .
C45 C 0.1202(7) -0.3469(4) 0.4867(2) 0.0836(15) Uani 1 1 d . . .
C46 C 0.0837(7) -0.2647(4) 0.5152(2) 0.0849(15) Uani 1 1 d . . .
C47 C 0.0681(6) -0.1820(3) 0.48494(17) 0.0675(12) Uani 1 1 d . . .
C48 C 0.4043(4) 0.0913(3) 0.39637(15) 0.0473(9) Uani 1 1 d . . .
C49 C 0.4221(5) 0.1720(3) 0.36227(17) 0.0638(11) Uani 1 1 d . . .
H44 H 0.4322 0.1647 0.3222 0.077 Uiso 1 1 calc R . .
C50 C 0.4247(6) 0.2642(3) 0.3893(2) 0.0769(13) Uani 1 1 d . . .
H45 H 0.4360 0.3188 0.3667 0.092 Uiso 1 1 calc R . .
C51 C 0.4112(6) 0.2767(3) 0.4481(2) 0.0749(13) Uani 1 1 d . . .
C52 C 0.3965(6) 0.1954(3) 0.4817(2) 0.0708(13) Uani 1 1 d . . .
C53 C 0.3918(5) 0.1032(3) 0.45593(17) 0.0589(11) Uani 1 1 d . . .
C54 C 0.4111(7) 0.3771(3) 0.4775(2) 0.119(2) Uani 1 1 d . . .
H49 H 0.4821 0.4260 0.4569 0.178 Uiso 1 1 calc R . .
H50 H 0.4592 0.3783 0.5173 0.178 Uiso 1 1 calc R . .
H48 H 0.2919 0.3906 0.4768 0.178 Uiso 1 1 calc R . .
H1 H 0.286(3) 0.4290(19) 0.2148(12) 0.041(9) Uiso 1 1 d D . .
H9 H 0.704(4) 0.494(2) 0.2397(13) 0.053(11) Uiso 1 1 d . . .
H15 H 0.247(4) 0.860(3) 0.1165(14) 0.062(12) Uiso 1 1 d . . .
H16 H 0.296(5) 0.884(3) 0.0184(17) 0.095(15) Uiso 1 1 d . . .
H17 H 0.403(5) 0.762(3) -0.0386(15) 0.070(12) Uiso 1 1 d . . .
H18 H 0.440(4) 0.616(3) 0.0039(14) 0.062(11) Uiso 1 1 d . . .
H19 H 0.068(5) 0.268(2) 0.1526(15) 0.069(12) Uiso 1 1 d . . .
H26 H 0.181(4) 0.008(3) 0.2777(14) 0.067(12) Uiso 1 1 d . . .
H28 H -0.141(4) 0.094(2) 0.3891(12) 0.041(9) Uiso 1 1 d . . .
H34 H -0.255(4) -0.041(2) 0.2626(13) 0.054(11) Uiso 1 1 d . . .
H41 H 0.136(6) -0.401(3) 0.5100(19) 0.110(16) Uiso 1 1 d . . .
H42 H 0.075(5) -0.264(3) 0.5558(16) 0.069(12) Uiso 1 1 d . . .
H43 H 0.046(5) -0.121(3) 0.5058(17) 0.094(15) Uiso 1 1 d . . .
H46 H 0.391(5) 0.204(3) 0.5224(18) 0.096(16) Uiso 1 1 d . . .
H47 H 0.383(5) 0.050(3) 0.4801(15) 0.071(12) Uiso 1 1 d . . .

loop_
_atom_site_aniso_label
_atom_site_aniso_U_11
_atom_site_aniso_U_22
_atom_site_aniso_U_33
_atom_site_aniso_U_23
_atom_site_aniso_U_13
_atom_site_aniso_U_12
S1 0.0363(5) 0.0625(7) 0.0488(6) 0.0172(5) 0.0035(4) 0.0090(5)
S2 0.0419(6) 0.0592(7) 0.0473(6) 0.0026(5) 0.0023(4) 0.0140(5)
N1 0.0396(17) 0.0478(18) 0.0387(16) 0.0132(13) 0.0016(13) 0.0087(14)
N2 0.0427(18) 0.0504(19) 0.0358(16) 0.0023(13) 0.0009(13) 0.0102(14)
O1 0.0436(15) 0.0667(18) 0.0614(16) 0.0202(13) -0.0042(12) 0.0163(13)
O2 0.0436(16) 0.093(2) 0.0552(16) 0.0261(14) 0.0142(12) 0.0109(14)
O3 0.108(3) 0.085(2) 0.0652(19) 0.0396(17) 0.0170(18) 0.0261(19)
O4 0.104(2) 0.0528(18) 0.0706(18) 0.0200(15) 0.0125(17) 0.0290(17)
O6 0.0486(16) 0.099(2) 0.0549(16) -0.0011(14) 0.0152(13) 0.0161(15)
O5 0.0543(17) 0.0601(17) 0.0718(17) 0.0101(14) -0.0120(14) 0.0200(14)
O7 0.097(2) 0.086(2) 0.0605(18) 0.0323(16) 0.0175(17) 0.0240(18)
O8 0.121(3) 0.0528(18) 0.0635(18) 0.0171(14) 0.0088(17) 0.0299(18)
C1 0.038(2) 0.057(3) 0.039(2) 0.0165(18) 0.0056(17) 0.0060(19)
C2 0.038(2) 0.046(2) 0.0346(19) 0.0031(16) 0.0014(16) 0.0046(17)
C3 0.046(2) 0.046(2) 0.044(2) 0.0114(17) 0.0098(17) 0.0067(18)
C4 0.047(2) 0.045(2) 0.046(2) 0.0029(17) 0.0027(17) 0.0125(18)
C5 0.043(2) 0.046(2) 0.043(2) 0.0097(17) -0.0031(17) 0.0055(17)
C6 0.055(3) 0.057(3) 0.055(3) 0.016(2) -0.007(2) 0.008(2)
C7 0.185(6) 0.072(4) 0.082(3) 0.027(3) 0.008(4) 0.070(4)
C8 0.62(2) 0.058(5) 0.208(8) 0.010(5) -0.174(11) 0.075(8)
C9 0.049(2) 0.060(3) 0.033(2) 0.0084(17) 0.0022(17) 0.0147(19)
C10 0.064(3) 0.081(3) 0.067(3) -0.021(3) -0.016(2) 0.025(3)
C11 0.076(3) 0.099(4) 0.090(4) -0.028(3) -0.031(3) 0.024(3)
C12 0.088(4) 0.110(4) 0.062(3) -0.023(3) -0.009(3) 0.013(3)
C13 0.092(4) 0.116(4) 0.079(4) -0.035(3) 0.020(3) 0.026(3)
C14 0.055(3) 0.094(4) 0.064(3) -0.011(3) 0.011(2) 0.018(3)
C15 0.037(2) 0.041(2) 0.042(2) 0.0068(16) 0.0012(16) 0.0070(16)
C16 0.049(2) 0.053(2) 0.051(2) 0.0045(19) 0.0027(18) 0.0119(19)
C17 0.072(3) 0.050(3) 0.075(3) -0.002(2) 0.001(2) 0.022(2)
C18 0.071(3) 0.050(3) 0.087(4) 0.024(3) 0.001(3) 0.012(2)
C19 0.087(3) 0.054(3) 0.058(3) 0.019(2) 0.011(2) 0.017(2)
C20 0.067(3) 0.049(3) 0.050(2) 0.008(2) 0.006(2) 0.015(2)
C21 0.034(2) 0.056(2) 0.051(2) 0.0193(19) -0.0052(17) 0.0026(17)
C22 0.055(3) 0.070(3) 0.061(3) 0.023(3) -0.006(2) -0.003(2)
C23 0.064(3) 0.049(3) 0.098(4) 0.018(3) -0.015(3) 0.002(2)
C24 0.049(3) 0.058(3) 0.089(3) -0.001(3) -0.002(2) 0.001(2)
C25 0.056(3) 0.066(3) 0.066(3) 0.006(2) 0.005(2) 0.003(2)
C26 0.047(2) 0.052(3) 0.054(2) 0.012(2) -0.0011(19) 0.0003(19)
C28 0.044(2) 0.053(2) 0.033(2) 0.0075(17) 0.0053(17) 0.0099(19)
C27 0.092(4) 0.064(3) 0.138(4) -0.010(3) 0.016(3) 0.005(3)
C29 0.052(2) 0.042(2) 0.036(2) 0.0024(16) 0.0035(17) 0.0060(18)
C30 0.059(2) 0.049(2) 0.045(2) 0.0074(17) 0.0179(18) 0.0159(19)
C31 0.052(2) 0.048(2) 0.048(2) 0.0027(19) 0.0077(19) 0.0168(19)
C32 0.043(2) 0.046(2) 0.040(2) 0.0037(17) -0.0015(17) 0.0083(17)
C33 0.055(3) 0.055(3) 0.050(2) 0.013(2) -0.007(2) 0.005(2)
C34 0.165(5) 0.057(3) 0.094(4) 0.033(3) -0.011(4) 0.031(3)
C35 0.237(8) 0.070(4) 0.139(5) 0.039(4) -0.071(5) -0.007(5)
C36 0.042(2) 0.056(2) 0.0338(19) 0.0042(17) 0.0024(16) 0.0086(18)
C37 0.051(3) 0.061(3) 0.068(3) -0.010(2) -0.008(2) 0.015(2)
C38 0.053(3) 0.080(3) 0.086(3) -0.012(3) -0.016(2) 0.011(2)
C39 0.064(3) 0.089(4) 0.060(3) -0.021(2) -0.004(2) -0.001(3)
C40 0.073(3) 0.095(4) 0.076(3) -0.040(3) 0.012(3) 0.016(3)
C41 0.044(2) 0.093(3) 0.066(3) -0.024(2) 0.005(2) 0.019(2)
C42 0.053(2) 0.042(2) 0.043(2) 0.0044(17) 0.0026(17) 0.0111(18)
C43 0.063(3) 0.054(3) 0.058(2) 0.002(2) 0.003(2) 0.016(2)
C44 0.084(3) 0.048(3) 0.095(4) 0.000(3) -0.002(3) 0.023(2)
C45 0.099(4) 0.062(3) 0.093(4) 0.035(3) 0.004(3) 0.016(3)
C46 0.127(5) 0.074(4) 0.061(3) 0.022(3) 0.016(3) 0.028(3)
C47 0.105(4) 0.055(3) 0.047(3) 0.014(2) 0.010(2) 0.023(3)
C48 0.042(2) 0.059(3) 0.041(2) 0.0062(18) -0.0028(17) 0.0093(18)
C49 0.068(3) 0.068(3) 0.054(3) 0.016(2) 0.000(2) 0.004(2)
C50 0.079(3) 0.056(3) 0.092(4) 0.020(3) -0.010(3) 0.003(2)
C51 0.072(3) 0.058(3) 0.090(4) -0.014(3) -0.020(3) 0.014(2)
C52 0.087(4) 0.066(3) 0.059(3) -0.006(3) -0.004(3) 0.017(3)
C53 0.065(3) 0.061(3) 0.051(3) 0.008(2) 0.000(2) 0.012(2)
C54 0.135(5) 0.066(4) 0.152(5) -0.020(3) -0.024(4) 0.025(3)

loop_
_geom_bond_atom_site_label_1
_geom_bond_atom_site_label_2
_geom_bond_distance
_geom_bond_site_symmetry_2
_geom_bond_publ_flag
S1 O1 1.420(2) . ?
S1 O2 1.427(2) . ?
S1 N1 1.675(3) . ?
S1 C21 1.751(4) . ?
S2 O5 1.424(2) . ?
S2 O6 1.429(2) . ?
S2 N2 1.669(3) . ?
S2 C48 1.742(4) . ?
N1 C2 1.438(4) . ?
N1 C1 1.488(4) . ?
N2 C29 1.434(4) . ?
N2 C28 1.502(4) . ?
O3 C6 1.203(4) . ?
O4 C6 1.335(4) . ?
O4 C7 1.439(5) . ?
O7 C33 1.199(4) . ?
O8 C33 1.342(4) . ?
O8 C34 1.433(4) . ?
C1 C5 1.504(5) . ?
C1 C9 1.509(5) . ?
C1 H1 0.90(2) . ?
C2 C3 1.340(4) . ?
C2 C15 1.473(4) . ?
C3 C4 1.435(4) . ?
C3 H2 0.9300 . ?
C4 C5 1.334(4) . ?
C4 H3 0.9300 . ?
C5 C6 1.464(5) . ?
C7 C8 1.413(7) . ?
C7 H5 0.9700 . ?
C7 H4 0.9700 . ?
C8 H8 0.9600 . ?
C8 H7 0.9600 . ?
C8 H6 0.9600 . ?
C9 C10 1.371(5) . ?
C9 C14 1.380(5) . ?
C10 C11 1.373(6) . ?
C10 H9 0.90(3) . ?
C11 C12 1.354(5) . ?
C11 H10 0.9300 . ?
C12 C13 1.363(6) . ?
C12 H11 0.9300 . ?
C13 C14 1.395(6) . ?
C13 H12 0.9300 . ?
C14 H13 0.9300 . ?
C15 C20 1.379(4) . ?
C15 C16 1.387(4) . ?
C16 C17 1.374(5) . ?
C16 H14 0.9300 . ?
C17 C18 1.371(6) . ?
C17 H15 0.94(3) . ?
C18 C19 1.370(6) . ?
C18 H16 0.92(4) . ?
C19 C20 1.370(5) . ?
C19 H17 0.96(3) . ?
C20 H18 0.98(3) . ?
C21 C26 1.381(4) . ?
C21 C22 1.386(5) . ?
C22 C23 1.379(6) . ?
C22 H19 0.97(3) . ?
C23 C24 1.371(5) . ?
C23 H20 0.9300 . ?
C24 C25 1.384(5) . ?
C24 C27 1.506(5) . ?
C25 C26 1.367(5) . ?
C25 H21 0.9300 . ?
C26 H22 0.9300 . ?
C28 C32 1.503(4) . ?
C28 C36 1.510(5) . ?
C28 H26 0.93(3) . ?
C27 H23 0.9600 . ?
C27 H24 0.9600 . ?
C27 H25 0.9600 . ?
C29 C30 1.340(4) . ?
C29 C42 1.478(4) . ?
C30 C31 1.433(4) . ?
C30 H27 0.9300 . ?
C31 C32 1.329(4) . ?
C31 H28 0.93(3) . ?
C32 C33 1.469(5) . ?
C34 C35 1.415(6) . ?
C34 H29 0.9700 . ?
C34 H30 0.9700 . ?
C35 H32 0.9600 . ?
C35 H31 0.9600 . ?
C35 H33 0.9600 . ?
C36 C37 1.373(5) . ?
C36 C41 1.380(5) . ?
C37 C38 1.365(5) . ?
C37 H34 0.94(3) . ?
C38 C39 1.358(5) . ?
C38 H35 0.9300 . ?
C39 C40 1.365(5) . ?
C39 H36 0.9300 . ?
C40 C41 1.360(5) . ?
C40 H37 0.9300 . ?
C41 H38 0.9300 . ?
C42 C47 1.371(5) . ?
C42 C43 1.385(4) . ?
C43 C44 1.382(5) . ?
C43 H39 0.9300 . ?
C44 C45 1.361(6) . ?
C44 H40 0.9300 . ?
C45 C46 1.362(6) . ?
C45 H41 0.95(4) . ?
C46 C47 1.378(5) . ?
C46 H42 0.94(3) . ?
C47 H43 0.99(4) . ?
C48 C53 1.379(5) . ?
C48 C49 1.384(5) . ?
C49 C50 1.388(5) . ?
C49 H44 0.9300 . ?
C50 C51 1.365(6) . ?
C50 H45 0.9300 . ?
C51 C52 1.383(6) . ?
C51 C54 1.515(6) . ?
C52 C53 1.374(5) . ?
C52 H46 0.94(4) . ?
C53 H47 0.94(3) . ?
C54 H49 0.9600 . ?
C54 H50 0.9600 . ?
C54 H48 0.9600 . ?

loop_
_cod_related_entry_id
_cod_related_entry_database
_cod_related_entry_code
1 ChemSpider 9605947
